data_4504833
loop_
_publ_author_name
'Byrne, Paul D.'
'M\"uller, Peter'
'Swager, Timothy M.'

_publ_section_title
;
 Conducting metallopolymers based on azaferrocene.
;
_journal_issue 25
_journal_name_full 'Langmuir : the ACS journal of surfaces and colloids'
_journal_page_first 10596
_journal_page_last 10604
_journal_paper_doi 10.1021/la061078h
_journal_volume 22
_journal_year 2006
_chemical_formula_sum 'C30.5 H28 Cl Fe N S4'
_chemical_formula_weight 628.08
_chemical_name_systematic
; 
 ? 
;
_space_group_IT_number 7
_symmetry_cell_setting monoclinic
_symmetry_space_group_name_Hall 'P -2yc'
_symmetry_space_group_name_H-M 'P 1 c 1'
_atom_sites_solution_hydrogens geom
_atom_sites_solution_primary direct
_atom_sites_solution_secondary difmap
_audit_creation_method SHELXL-97
_cell_angle_alpha 90.00
_cell_angle_beta 97.917(3)
_cell_angle_gamma 90.00
_cell_formula_units_Z 4
_cell_length_a 18.0259(17)
_cell_length_b 14.9021(13)
_cell_length_c 10.5521(8)
_cell_measurement_reflns_used 7049
_cell_measurement_temperature 100(2)
_cell_measurement_theta_max 29.81
_cell_measurement_theta_min 2.38
_cell_volume 2807.5(4)
_computing_cell_refinement 'SAINT 5 (Bruker-AXS, 2003)'
_computing_data_collection 'SMART 5 (Bruker-AXS, 2003)'
_computing_data_reduction 'SAINT 5 (Bruker-AXS, 2003)'
_computing_molecular_graphics 'Bruker SHELXTL'
_computing_publication_material 'Bruker SHELXTL'
_computing_structure_refinement 'SHELXL-97 (Sheldrick, 1997)'
_computing_structure_solution 'SHELXS-97 (Sheldrick, 1990)'
_diffrn_ambient_temperature 100(2)
_diffrn_measured_fraction_theta_full 0.969
_diffrn_measured_fraction_theta_max 0.969
_diffrn_measurement_device_type 'Bruker Smart APEX CCD'
_diffrn_measurement_method 'omega and phi scans'
_diffrn_radiation_monochromator graphite
_diffrn_radiation_source 'fine-focus sealed tube'
_diffrn_radiation_type MoK\a
_diffrn_radiation_wavelength 0.71073
_diffrn_reflns_av_R_equivalents 'non-merohedral twin'
_diffrn_reflns_av_sigmaI/netI 0.0775
_diffrn_reflns_limit_h_max 25
_diffrn_reflns_limit_h_min -25
_diffrn_reflns_limit_k_max 21
_diffrn_reflns_limit_k_min 0
_diffrn_reflns_limit_l_max 15
_diffrn_reflns_limit_l_min 0
_diffrn_reflns_number 10158
_diffrn_reflns_theta_full 30.73
_diffrn_reflns_theta_max 30.73
_diffrn_reflns_theta_min 1.14
_exptl_absorpt_coefficient_mu 0.952
_exptl_absorpt_correction_T_max 0.9905
_exptl_absorpt_correction_T_min 0.6474
_exptl_absorpt_correction_type multi-scan
_exptl_absorpt_process_details sadabs
_exptl_crystal_colour orange
_exptl_crystal_density_diffrn 1.486
_exptl_crystal_density_meas ?
_exptl_crystal_density_method 'not measured'
_exptl_crystal_description plate
_exptl_crystal_F_000 1300
_exptl_crystal_size_max 0.50
_exptl_crystal_size_mid 0.45
_exptl_crystal_size_min 0.01
_refine_diff_density_max 0.854
_refine_diff_density_min -0.874
_refine_diff_density_rms 0.112
_refine_ls_abs_structure_details 'Flack H D (1983), Acta Cryst. A39, 876-881'
_refine_ls_abs_structure_Flack 0.12(2)
_refine_ls_extinction_method none
_refine_ls_goodness_of_fit_ref 1.016
_refine_ls_hydrogen_treatment constr
_refine_ls_matrix_type full
_refine_ls_number_parameters 761
_refine_ls_number_reflns 10158
_refine_ls_number_restraints 1148
_refine_ls_restrained_S_all 1.083
_refine_ls_R_factor_all 0.0703
_refine_ls_R_factor_gt 0.0539
_refine_ls_shift/su_max 0.000
_refine_ls_shift/su_mean 0.000
_refine_ls_structure_factor_coef Fsqd
_refine_ls_weighting_details 'calc w=1/[\s^2^(Fo^2^)+(0.0659P)^2^+0.0000P] where P=(Fo^2^+2Fc^2^)/3'
_refine_ls_weighting_scheme calc
_refine_ls_wR_factor_gt 0.1136
_refine_ls_wR_factor_ref 0.1188
_reflns_number_gt 8215
_reflns_number_total 10158
_reflns_threshold_expression >2sigma(I)
_cod_data_source_file la061078hsi20060420_064803.cif
_cod_data_source_block 05235
_cod_depositor_comments
;
The following automatic conversions were performed:

'_symmetry_cell_setting' value 'Monoclinic' changed to 'monoclinic'
according to /home/saulius/struct/CIF-dictionaries/cif_core.dic
dictionary named 'cif_core.dic' version 2.4.1 from 2010-06-29.

Automatic conversion script
Id: cif_fix_values 1715 2011-07-08 13:25:40Z adriana 

The following automatic conversions were performed:

'_exptl_crystal_density_meas' value 'not measured' was changed to '?'
- the value is perceived as not measured.

Automatic conversion script
Id: cif_fix_values 3008 2015-01-20 13:52:24Z robertas 
;
_cod_original_sg_symbol_H-M Pc
_cod_original_formula_sum 'C30.50 H28 Cl Fe N S4'
_cod_database_code 4504833

loop_
_symmetry_equiv_pos_as_xyz
'x, y, z'
'x, -y, z+1/2'

loop_
_atom_site_label
_atom_site_type_symbol
_atom_site_fract_x
_atom_site_fract_y
_atom_site_fract_z
_atom_site_U_iso_or_equiv
_atom_site_adp_type
_atom_site_occupancy
_atom_site_symmetry_multiplicity
_atom_site_calc_flag
_atom_site_refinement_flags
_atom_site_disorder_assembly
_atom_site_disorder_group
C21 C 0.0347(4) 0.2911(4) 0.7704(5) 0.0164(10) Uani 1 1 d DU . .
C22 C 0.1092(3) 0.2842(4) 0.8333(6) 0.0168(10) Uani 1 1 d DU . .
C23 C 0.1077(3) 0.2328(4) 0.9471(6) 0.0166(10) Uani 1 1 d DU . .
C24 C 0.0316(4) 0.2098(4) 0.9555(6) 0.0162(10) Uani 1 1 d DU . .
C25 C -0.0134(3) 0.2444(4) 0.8460(5) 0.0145(10) Uani 1 1 d DU . .
C26 C 0.0098(4) 0.3388(4) 0.6478(6) 0.0218(14) Uani 1 1 d DU . .
H26A H 0.0444 0.3882 0.6376 0.033 Uiso 1 1 calc R . .
H26B H -0.0407 0.3629 0.6490 0.033 Uiso 1 1 calc R . .
H26C H 0.0093 0.2968 0.5762 0.033 Uiso 1 1 calc R . .
C27 C 0.1783(4) 0.3248(5) 0.7897(7) 0.0260(15) Uani 1 1 d DU . .
H27A H 0.1972 0.2846 0.7280 0.039 Uiso 1 1 calc R . .
H27B H 0.2170 0.3332 0.8636 0.039 Uiso 1 1 calc R . .
H27C H 0.1656 0.3830 0.7491 0.039 Uiso 1 1 calc R . .
C28 C 0.1753(4) 0.2082(5) 1.0409(7) 0.0281(16) Uani 1 1 d DU . .
H28A H 0.1935 0.1490 1.0193 0.042 Uiso 1 1 calc R . .
H28B H 0.1616 0.2068 1.1276 0.042 Uiso 1 1 calc R . .
H28C H 0.2148 0.2529 1.0369 0.042 Uiso 1 1 calc R . .
C29 C 0.0048(5) 0.1581(4) 1.0624(6) 0.0224(15) Uani 1 1 d DU . .
H29A H 0.0170 0.0944 1.0544 0.034 Uiso 1 1 calc R . .
H29B H -0.0495 0.1652 1.0582 0.034 Uiso 1 1 calc R . .
H29C H 0.0296 0.1809 1.1446 0.034 Uiso 1 1 calc R . .
C30 C -0.0967(4) 0.2344(4) 0.8158(6) 0.0184(13) Uani 1 1 d DU . .
H30A H -0.1085 0.1860 0.7534 0.028 Uiso 1 1 calc R . .
H30B H -0.1185 0.2907 0.7799 0.028 Uiso 1 1 calc R . .
H30C H -0.1177 0.2200 0.8942 0.028 Uiso 1 1 calc R . .
Fe1 Fe 0.04284(5) 0.34545(5) 0.94702(7) 0.01143(19) Uani 1 1 d DU . .
N1 N -0.0039(3) 0.4005(3) 1.0971(4) 0.0117(9) Uani 1 1 d DU . .
C1 C -0.0302(3) 0.4426(4) 0.9817(5) 0.0135(9) Uani 1 1 d DU . .
C11 C -0.1091(3) 0.4458(3) 0.9307(5) 0.0124(11) Uani 1 1 d DU . .
C12 C -0.1412(3) 0.4790(4) 0.8139(6) 0.0157(12) Uani 1 1 d DU . .
H12 H -0.1129 0.5040 0.7530 0.019 Uiso 1 1 calc R . .
C13 C -0.2196(3) 0.4724(4) 0.7935(5) 0.0149(11) Uani 1 1 d DU . .
H13 H -0.2496 0.4934 0.7182 0.018 Uiso 1 1 calc R . .
C14 C -0.2484(3) 0.4327(4) 0.8930(6) 0.0147(11) Uani 1 1 d DU . .
S1 S -0.17732(9) 0.40172(10) 1.01225(14) 0.0131(3) Uani 1 1 d DU . .
C15 C -0.3258(3) 0.4219(4) 0.9100(5) 0.0153(11) Uani 1 1 d DU . .
C16 C -0.3564(4) 0.3982(4) 1.0186(6) 0.0198(12) Uani 1 1 d DU . .
H16 H -0.3271 0.3825 1.0974 0.024 Uiso 1 1 calc R . .
C17 C -0.4355(4) 0.3996(4) 1.0006(7) 0.0231(13) Uani 1 1 d DU . .
H17 H -0.4649 0.3854 1.0660 0.028 Uiso 1 1 calc R . .
C18 C -0.4648(4) 0.4231(5) 0.8809(7) 0.0264(14) Uani 1 1 d DU . .
H18 H -0.5171 0.4280 0.8527 0.032 Uiso 1 1 calc R . .
S2 S -0.39693(10) 0.44340(13) 0.78515(16) 0.0254(4) Uani 1 1 d DU . .
C2 C 0.0291(3) 0.4815(4) 0.9240(6) 0.0137(10) Uani 1 1 d DU . .
H2 H 0.0251 0.5130 0.8450 0.016 Uiso 1 1 calc R . .
C3 C 0.0947(3) 0.4636(4) 1.0085(5) 0.0147(10) Uani 1 1 d DU . .
H3 H 0.1442 0.4807 0.9976 0.018 Uiso 1 1 calc R . .
C4 C 0.0729(3) 0.4153(4) 1.1130(5) 0.0127(9) Uani 1 1 d DU . .
C41 C 0.1218(3) 0.3834(3) 1.2265(5) 0.0124(10) Uani 1 1 d DU . .
C42 C 0.1078(4) 0.3252(4) 1.3204(5) 0.0146(11) Uani 1 1 d DU . .
H42 H 0.0609 0.2963 1.3213 0.018 Uiso 1 1 calc R . .
C43 C 0.1694(3) 0.3123(4) 1.4153(6) 0.0166(12) Uani 1 1 d DU . .
H43 H 0.1683 0.2736 1.4866 0.020 Uiso 1 1 calc R . .
C44 C 0.2316(3) 0.3611(4) 1.3953(5) 0.0177(10) Uani 1 1 d DU A .
S3 S 0.21246(9) 0.42213(11) 1.25516(16) 0.0179(3) Uani 1 1 d DU . .
C45 C 0.3054(4) 0.3640(4) 1.4683(6) 0.0245(11) Uani 1 1 d DU . .
C46 C 0.3642(6) 0.4206(8) 1.4539(12) 0.0322(14) Uani 0.727(6) 1 d PDU A 1
H46 H 0.3586 0.4687 1.3943 0.039 Uiso 0.727(6) 1 calc PR A 1
C47 C 0.4320(6) 0.4041(7) 1.5305(10) 0.0325(14) Uani 0.727(6) 1 d PDU A 1
H47 H 0.4760 0.4391 1.5300 0.039 Uiso 0.727(6) 1 calc PR A 1
C48 C 0.4269(6) 0.3321(8) 1.6051(15) 0.0293(14) Uani 0.727(6) 1 d PDU A 1
H48 H 0.4667 0.3111 1.6663 0.035 Uiso 0.727(6) 1 calc PR A 1
S4 S 0.33950(15) 0.28200(18) 1.5769(3) 0.0243(6) Uani 0.727(6) 1 d PDU A 1
C46A C 0.3406(13) 0.3037(15) 1.553(2) 0.0272(15) Uani 0.273(6) 1 d PDU A 2
H46A H 0.3174 0.2502 1.5762 0.033 Uiso 0.273(6) 1 calc PR A 2
C47A C 0.4137(14) 0.3271(19) 1.602(4) 0.0292(15) Uani 0.273(6) 1 d PDU A 2
H47A H 0.4482 0.2890 1.6529 0.035 Uiso 0.273(6) 1 calc PR A 2
C48A C 0.4287(13) 0.4128(17) 1.567(2) 0.0319(17) Uani 0.273(6) 1 d PDU A 2
H48A H 0.4738 0.4436 1.5979 0.038 Uiso 0.273(6) 1 calc PR A 2
S4A S 0.3574(5) 0.4596(6) 1.4622(9) 0.0424(17) Uani 0.273(6) 1 d PDU A 2
C121 C 0.6682(3) 0.2197(4) 1.2295(5) 0.0166(10) Uani 1 1 d DU . .
C122 C 0.7427(4) 0.2131(4) 1.2020(5) 0.0163(10) Uani 1 1 d DU . .
C123 C 0.7908(3) 0.2585(4) 1.2988(5) 0.0153(10) Uani 1 1 d DU . .
C124 C 0.7448(4) 0.2940(3) 1.3884(6) 0.0166(10) Uani 1 1 d DU . .
C125 C 0.6701(4) 0.2709(4) 1.3447(6) 0.0171(10) Uani 1 1 d DU . .
C126 C 0.5992(4) 0.1812(5) 1.1536(7) 0.0257(15) Uani 1 1 d DU . .
H12A H 0.5722 0.2285 1.1018 0.039 Uiso 1 1 calc R . .
H12B H 0.5668 0.1560 1.2120 0.039 Uiso 1 1 calc R . .
H12C H 0.6135 0.1337 1.0973 0.039 Uiso 1 1 calc R . .
C127 C 0.7674(4) 0.1665(4) 1.0879(6) 0.0191(14) Uani 1 1 d DU . .
H12D H 0.7333 0.1167 1.0614 0.029 Uiso 1 1 calc R . .
H12E H 0.8184 0.1433 1.1110 0.029 Uiso 1 1 calc R . .
H12F H 0.7667 0.2093 1.0172 0.029 Uiso 1 1 calc R . .
C128 C 0.8739(3) 0.2685(4) 1.3061(6) 0.0168(12) Uani 1 1 d DU . .
H12G H 0.8853 0.3208 1.2558 0.025 Uiso 1 1 calc R . .
H12H H 0.8949 0.2145 1.2718 0.025 Uiso 1 1 calc R . .
H12I H 0.8961 0.2768 1.3955 0.025 Uiso 1 1 calc R . .
C129 C 0.7739(4) 0.3440(4) 1.5091(6) 0.0230(15) Uani 1 1 d DU . .
H12J H 0.8164 0.3113 1.5555 0.034 Uiso 1 1 calc R . .
H12K H 0.7340 0.3492 1.5631 0.034 Uiso 1 1 calc R . .
H12L H 0.7902 0.4041 1.4872 0.034 Uiso 1 1 calc R . .
C130 C 0.6032(4) 0.2966(5) 1.4082(7) 0.0279(16) Uani 1 1 d DU . .
H13A H 0.5803 0.3511 1.3681 0.042 Uiso 1 1 calc R . .
H13B H 0.6193 0.3079 1.4994 0.042 Uiso 1 1 calc R . .
H13C H 0.5665 0.2477 1.3985 0.042 Uiso 1 1 calc R . .
Fe2 Fe 0.73316(5) 0.15642(5) 1.37274(8) 0.01215(19) Uani 1 1 d DU . .
N2 N 0.7809(3) 0.1006(3) 1.5432(4) 0.0125(9) Uani 1 1 d DU . .
C101 C 0.8062(3) 0.0587(3) 1.4393(5) 0.0127(9) Uani 1 1 d DU . .
C111 C 0.8849(3) 0.0549(4) 1.4259(5) 0.0150(11) Uani 1 1 d DU . .
C112 C 0.9172(4) 0.0191(4) 1.3253(5) 0.0160(12) Uani 1 1 d DU . .
H112 H 0.8892 -0.0083 1.2526 0.019 Uiso 1 1 calc R . .
C113 C 0.9957(4) 0.0276(4) 1.3419(6) 0.0177(12) Uani 1 1 d DU . .
H113 H 1.0259 0.0067 1.2809 0.021 Uiso 1 1 calc R . .
C114 C 1.0247(3) 0.0688(4) 1.4544(6) 0.0167(12) Uani 1 1 d DU . .
S5 S 0.95262(9) 0.09871(10) 1.53996(14) 0.0146(3) Uani 1 1 d DU . .
C115 C 1.1020(3) 0.0799(4) 1.5101(6) 0.0168(11) Uani 1 1 d DU . .
C116 C 1.1294(4) 0.1058(4) 1.6331(6) 0.0219(13) Uani 1 1 d DU . .
H116 H 1.0987 0.1225 1.6956 0.026 Uiso 1 1 calc R . .
C117 C 1.2079(4) 0.1045(5) 1.6551(7) 0.0292(14) Uani 1 1 d DU . .
H117 H 1.2359 0.1204 1.7349 0.035 Uiso 1 1 calc R . .
C118 C 1.2400(4) 0.0790(5) 1.5535(7) 0.0325(16) Uani 1 1 d DU . .
H118 H 1.2926 0.0748 1.5529 0.039 Uiso 1 1 calc R . .
S6 S 1.17390(11) 0.05493(13) 1.42456(19) 0.0291(4) Uani 1 1 d DU . .
C102 C 0.7464(4) 0.0215(4) 1.3539(5) 0.0154(10) Uani 1 1 d DU . .
H102 H 0.7498 -0.0089 1.2757 0.019 Uiso 1 1 calc R . .
C103 C 0.6812(4) 0.0389(4) 1.4088(5) 0.0166(10) Uani 1 1 d DU . .
H103 H 0.6315 0.0215 1.3757 0.020 Uiso 1 1 calc R . .
C104 C 0.7041(3) 0.0878(4) 1.5239(5) 0.0146(10) Uani 1 1 d DU . .
C141 C 0.6566(3) 0.1189(4) 1.6161(5) 0.0152(11) Uani 1 1 d DU . .
C142 C 0.6718(4) 0.1806(4) 1.7153(6) 0.0169(12) Uani 1 1 d DU . .
H142 H 0.7172 0.2134 1.7319 0.020 Uiso 1 1 calc R . .
C143 C 0.6121(4) 0.1892(4) 1.7886(6) 0.0200(12) Uani 1 1 d DU . .
H143 H 0.6141 0.2274 1.8610 0.024 Uiso 1 1 calc R . .
C144 C 0.5509(3) 0.1368(4) 1.7450(6) 0.0208(11) Uani 1 1 d DU B .
S7 S 0.56706(10) 0.07560(12) 1.61062(16) 0.0202(4) Uani 1 1 d DU . .
C145 C 0.4831(3) 0.1203(4) 1.7996(6) 0.0262(9) Uani 1 1 d DU . .
C146 C 0.4506(10) 0.1794(12) 1.8767(18) 0.0284(13) Uani 0.678(6) 1 d PDU B 1
H146 H 0.4702 0.2374 1.8985 0.034 Uiso 0.678(6) 1 calc PR B 1
C147 C 0.3861(7) 0.1456(8) 1.9195(12) 0.0315(13) Uani 0.678(6) 1 d PDU B 1
H147 H 0.3562 0.1781 1.9712 0.038 Uiso 0.678(6) 1 calc PR B 1
C148 C 0.3715(7) 0.0600(8) 1.8778(11) 0.0334(15) Uani 0.678(6) 1 d PDU B 1
H148 H 0.3311 0.0246 1.8990 0.040 Uiso 0.678(6) 1 calc PR B 1
S8 S 0.4359(2) 0.0240(2) 1.7810(4) 0.0303(8) Uani 0.678(6) 1 d PDU B 1
C46C C 0.4357(14) 0.0454(16) 1.771(3) 0.0302(15) Uani 0.322(6) 1 d PDU B 2
H46C H 0.4459 0.0002 1.7126 0.036 Uiso 0.322(6) 1 calc PR B 2
C47C C 0.3724(12) 0.0422(15) 1.835(2) 0.0326(15) Uani 0.322(6) 1 d PDU B 2
H47C H 0.3350 -0.0031 1.8240 0.039 Uiso 0.322(6) 1 calc PR B 2
C48C C 0.3724(11) 0.1134(14) 1.916(2) 0.0327(17) Uani 0.322(6) 1 d PDU B 2
H48C H 0.3372 0.1222 1.9736 0.039 Uiso 0.322(6) 1 calc PR B 2
S8C S 0.4448(6) 0.1852(7) 1.8977(9) 0.0294(11) Uani 0.322(6) 1 d PDU B 2
C1X C 0.4031(6) 0.2294(8) 2.2645(10) 0.072(3) Uani 1 1 d U . .
H1X1 H 0.4440 0.1900 2.2436 0.086 Uiso 1 1 calc R . .
H1X2 H 0.4174 0.2521 2.3526 0.086 Uiso 1 1 calc R . .
Cl1X Cl 0.32518(15) 0.16965(18) 2.2590(2) 0.0593(7) Uani 1 1 d U . .
Cl2X Cl 0.39269(19) 0.3257(2) 2.1516(3) 0.0860(10) Uani 1 1 d U . .

loop_
_atom_site_aniso_label
_atom_site_aniso_U_11
_atom_site_aniso_U_22
_atom_site_aniso_U_33
_atom_site_aniso_U_23
_atom_site_aniso_U_13
_atom_site_aniso_U_12
C21 0.026(2) 0.013(3) 0.0117(19) -0.0023(16) 0.0092(19) 0.001(2)
C22 0.022(2) 0.014(3) 0.016(2) -0.0058(19) 0.0108(18) -0.001(2)
C23 0.025(2) 0.012(2) 0.014(2) -0.0052(19) 0.0059(19) 0.0032(19)
C24 0.028(3) 0.0091(17) 0.012(2) -0.0013(18) 0.007(2) 0.003(2)
C25 0.024(2) 0.011(2) 0.011(2) -0.0033(16) 0.0087(18) -0.001(2)
C26 0.037(4) 0.018(3) 0.012(2) 0.002(2) 0.008(2) -0.005(3)
C27 0.026(3) 0.026(4) 0.029(4) -0.005(3) 0.015(3) -0.006(3)
C28 0.032(3) 0.026(4) 0.025(3) -0.010(3) -0.001(3) 0.015(3)
C29 0.043(4) 0.014(3) 0.012(3) 0.002(2) 0.009(3) -0.001(3)
C30 0.023(3) 0.014(3) 0.019(3) -0.005(3) 0.006(2) -0.002(3)
Fe1 0.0166(5) 0.0100(4) 0.0089(4) -0.0008(3) 0.0060(3) -0.0001(4)
N1 0.015(2) 0.011(2) 0.0096(19) -0.0022(15) 0.0023(15) 0.0013(18)
C1 0.018(2) 0.012(2) 0.011(2) -0.0023(19) 0.0037(17) 0.0027(18)
C11 0.016(2) 0.011(3) 0.011(2) 0.003(2) 0.0061(19) 0.001(2)
C12 0.020(3) 0.013(3) 0.015(3) 0.006(2) 0.003(2) 0.001(2)
C13 0.021(3) 0.015(3) 0.009(2) 0.000(2) 0.003(2) 0.002(3)
C14 0.018(2) 0.013(3) 0.012(3) 0.001(2) -0.0004(19) 0.000(2)
S1 0.0170(8) 0.0120(7) 0.0109(7) 0.0021(6) 0.0035(6) 0.0009(6)
C15 0.018(2) 0.013(3) 0.014(3) -0.002(2) 0.0013(19) 0.000(2)
C16 0.023(3) 0.022(3) 0.015(2) -0.003(2) 0.005(2) 0.002(3)
C17 0.022(3) 0.019(3) 0.031(3) -0.002(3) 0.012(3) -0.002(3)
C18 0.022(3) 0.022(3) 0.034(3) -0.004(3) 0.000(2) 0.003(3)
S2 0.0219(9) 0.0327(10) 0.0202(8) 0.0013(8) -0.0022(7) 0.0040(8)
C2 0.020(3) 0.0104(18) 0.012(2) -0.0006(19) 0.005(2) -0.001(2)
C3 0.019(2) 0.009(2) 0.017(2) -0.0001(18) 0.008(2) 0.000(2)
C4 0.016(2) 0.013(2) 0.0104(19) -0.0032(15) 0.0059(17) 0.001(2)
C41 0.016(2) 0.012(3) 0.010(2) -0.0053(19) 0.0051(18) 0.002(2)
C42 0.017(3) 0.013(3) 0.015(2) -0.003(2) 0.005(2) 0.000(2)
C43 0.020(3) 0.015(3) 0.015(3) 0.002(2) 0.002(2) 0.002(2)
C44 0.024(2) 0.014(3) 0.015(2) -0.0004(18) 0.0021(17) 0.0010(19)
S3 0.0186(8) 0.0169(8) 0.0179(7) 0.0025(6) 0.0016(6) -0.0029(6)
C45 0.028(2) 0.019(2) 0.024(2) 0.0041(18) -0.0055(17) -0.0043(18)
C46 0.034(2) 0.021(3) 0.037(3) 0.010(2) -0.012(2) -0.010(2)
C47 0.032(2) 0.027(3) 0.034(3) 0.008(3) -0.011(2) -0.014(2)
C48 0.029(2) 0.026(3) 0.029(3) 0.006(2) -0.010(2) -0.007(2)
S4 0.0240(12) 0.0248(13) 0.0227(13) 0.0091(9) -0.0015(9) -0.0052(10)
C46A 0.028(3) 0.024(3) 0.026(3) 0.008(2) -0.007(2) -0.007(2)
C47A 0.029(3) 0.026(3) 0.028(3) 0.007(3) -0.008(2) -0.007(2)
C48A 0.032(3) 0.027(3) 0.033(3) 0.008(3) -0.009(3) -0.010(2)
S4A 0.043(3) 0.028(3) 0.048(3) 0.016(3) -0.020(3) -0.016(2)
C121 0.022(2) 0.014(3) 0.014(2) 0.0039(17) 0.0005(17) 0.002(2)
C122 0.025(2) 0.012(3) 0.012(2) 0.0016(16) 0.0039(19) -0.001(2)
C123 0.023(2) 0.010(2) 0.013(2) 0.0033(18) 0.0036(19) -0.002(2)
C124 0.028(3) 0.0098(17) 0.013(2) 0.0027(18) 0.007(2) 0.000(2)
C125 0.025(2) 0.013(2) 0.014(2) 0.0051(19) 0.007(2) 0.0028(19)
C126 0.026(3) 0.026(4) 0.023(3) 0.009(3) -0.004(3) -0.005(3)
C127 0.027(4) 0.019(3) 0.013(3) 0.001(2) 0.009(2) -0.002(3)
C128 0.023(3) 0.012(3) 0.014(3) 0.003(2) 0.002(2) -0.004(2)
C129 0.034(4) 0.016(3) 0.018(3) -0.003(2) 0.002(3) -0.004(3)
C130 0.033(4) 0.025(4) 0.030(4) 0.007(3) 0.017(3) 0.008(3)
Fe2 0.0183(5) 0.0093(4) 0.0090(4) 0.0008(4) 0.0027(3) -0.0013(4)
N2 0.020(2) 0.011(2) 0.0076(17) 0.0009(15) 0.0038(16) 0.0016(19)
C101 0.024(2) 0.008(2) 0.006(2) 0.0007(18) 0.0041(17) -0.0010(17)
C111 0.023(2) 0.010(3) 0.012(3) 0.000(2) 0.004(2) 0.001(2)
C112 0.024(3) 0.015(3) 0.010(2) 0.004(2) 0.005(2) 0.004(2)
C113 0.024(3) 0.015(3) 0.015(3) 0.001(2) 0.007(2) 0.003(3)
C114 0.023(2) 0.011(3) 0.019(3) 0.001(2) 0.010(2) 0.004(2)
S5 0.0199(8) 0.0137(8) 0.0115(7) -0.0007(6) 0.0066(6) 0.0004(6)
C115 0.023(2) 0.005(2) 0.026(3) -0.003(2) 0.011(2) -0.004(2)
C116 0.026(3) 0.013(3) 0.027(3) -0.003(3) 0.005(2) -0.005(3)
C117 0.030(3) 0.021(3) 0.035(3) -0.003(3) 0.002(3) -0.008(3)
C118 0.022(3) 0.025(4) 0.050(4) -0.002(3) 0.008(3) -0.001(3)
S6 0.0224(10) 0.0306(10) 0.0376(10) -0.0086(8) 0.0162(8) -0.0026(8)
C102 0.026(3) 0.0117(17) 0.008(2) -0.0009(19) 0.003(2) -0.003(2)
C103 0.024(2) 0.011(2) 0.015(2) 0.0008(19) 0.002(2) -0.005(2)
C104 0.022(2) 0.011(2) 0.012(2) 0.0019(16) 0.0040(19) -0.001(2)
C141 0.017(3) 0.014(3) 0.015(2) 0.006(2) 0.004(2) -0.002(2)
C142 0.019(3) 0.019(3) 0.013(2) 0.004(2) 0.004(2) 0.001(2)
C143 0.022(3) 0.020(3) 0.019(3) 0.004(2) 0.008(2) 0.001(2)
C144 0.020(2) 0.025(3) 0.019(2) 0.0052(19) 0.0074(19) 0.0008(18)
S7 0.0188(9) 0.0235(9) 0.0195(8) 0.0019(6) 0.0066(6) -0.0024(7)
C145 0.022(2) 0.033(2) 0.025(2) 0.0011(18) 0.0100(16) -0.0026(16)
C146 0.022(3) 0.043(2) 0.022(4) -0.006(2) 0.008(2) -0.003(2)
C147 0.021(3) 0.049(3) 0.026(3) 0.000(3) 0.008(2) -0.002(2)
C148 0.024(3) 0.047(3) 0.031(4) 0.005(3) 0.011(2) -0.006(2)
S8 0.0254(13) 0.0294(15) 0.0380(15) 0.0047(14) 0.0113(11) -0.0075(11)
C46C 0.024(3) 0.035(3) 0.033(3) 0.002(3) 0.012(3) -0.005(2)
C47C 0.025(3) 0.042(3) 0.034(3) 0.004(3) 0.012(3) -0.005(2)
C48C 0.024(3) 0.047(4) 0.029(4) 0.003(3) 0.011(3) -0.002(3)
S8C 0.022(2) 0.048(2) 0.020(3) -0.004(2) 0.0080(18) -0.0022(19)
C1X 0.040(5) 0.126(8) 0.056(6) -0.010(5) 0.027(5) 0.025(4)
Cl1X 0.0520(15) 0.0756(17) 0.0474(13) -0.0069(12) -0.0037(11) 0.0221(12)
Cl2X 0.069(2) 0.113(2) 0.086(2) -0.0224(19) 0.0447(18) -0.0180(18)

loop_
_atom_type_symbol
_atom_type_description
_atom_type_scat_dispersion_real
_atom_type_scat_dispersion_imag
_atom_type_scat_source
C C 0.0033 0.0016 'International Tables Vol C Tables 4.2.6.8 and 6.1.1.4'
H H 0.0000 0.0000 'International Tables Vol C Tables 4.2.6.8 and 6.1.1.4'
N N 0.0061 0.0033 'International Tables Vol C Tables 4.2.6.8 and 6.1.1.4'
S S 0.1246 0.1234 'International Tables Vol C Tables 4.2.6.8 and 6.1.1.4'
Cl Cl 0.1484 0.1585 'International Tables Vol C Tables 4.2.6.8 and 6.1.1.4'
Fe Fe 0.3463 0.8444 'International Tables Vol C Tables 4.2.6.8 and 6.1.1.4'

loop_
_geom_angle_atom_site_label_1
_geom_angle_atom_site_label_2
_geom_angle_atom_site_label_3
_geom_angle
C22 C21 C25 108.2(5)
C22 C21 C26 126.4(6)
C25 C21 C26 125.5(6)
C22 C21 Fe1 69.7(3)
C25 C21 Fe1 69.8(3)
C26 C21 Fe1 125.8(4)
C21 C22 C23 107.8(5)
C21 C22 C27 126.6(6)
C23 C22 C27 125.6(6)
C21 C22 Fe1 69.3(3)
C23 C22 Fe1 70.2(3)
C27 C22 Fe1 125.4(4)
C22 C23 C24 108.1(5)
C22 C23 C28 125.1(6)
C24 C23 C28 126.7(6)
C22 C23 Fe1 68.7(3)
C24 C23 Fe1 69.1(3)
C28 C23 Fe1 127.7(4)
C25 C24 C23 108.0(5)
C25 C24 C29 126.5(6)
C23 C24 C29 125.5(6)
C25 C24 Fe1 69.6(3)
C23 C24 Fe1 69.9(3)
C29 C24 Fe1 126.0(4)
C24 C25 C21 107.9(5)
C24 C25 C30 125.6(5)
C21 C25 C30 126.4(6)
C24 C25 Fe1 69.7(3)
C21 C25 Fe1 68.7(3)
C30 C25 Fe1 126.7(4)
C21 Fe1 C1 119.2(2)
C21 Fe1 C22 41.0(2)
C1 Fe1 C22 151.8(2)
C21 Fe1 C25 41.5(2)
C1 Fe1 C25 109.5(2)
C22 Fe1 C25 69.4(2)
C21 Fe1 C24 69.3(2)
C1 Fe1 C24 129.2(3)
C22 Fe1 C24 69.5(2)
C25 Fe1 C24 40.7(2)
C21 Fe1 C23 68.9(2)
C1 Fe1 C23 166.6(2)
C22 Fe1 C23 41.1(2)
C25 Fe1 C23 68.7(2)
C24 Fe1 C23 41.0(3)
C21 Fe1 C4 166.3(2)
C1 Fe1 C4 65.4(2)
C22 Fe1 C4 128.9(2)
C25 Fe1 C4 151.7(2)
C24 Fe1 C4 119.0(2)
C23 Fe1 C4 109.5(2)
C21 Fe1 C2 107.2(2)
C1 Fe1 C2 40.9(2)
C22 Fe1 C2 116.5(2)
C25 Fe1 C2 128.7(2)
C24 Fe1 C2 167.2(3)
C23 Fe1 C2 150.5(2)
C4 Fe1 C2 67.2(2)
C21 Fe1 C3 127.4(2)
C1 Fe1 C3 67.0(2)
C22 Fe1 C3 107.0(2)
C25 Fe1 C3 166.3(2)
C24 Fe1 C3 151.7(3)
C23 Fe1 C3 117.9(3)
C4 Fe1 C3 40.4(2)
C2 Fe1 C3 40.0(2)
C21 Fe1 N1 152.0(2)
C1 Fe1 N1 39.9(2)
C22 Fe1 N1 166.2(2)
C25 Fe1 N1 118.0(2)
C24 Fe1 N1 107.9(2)
C23 Fe1 N1 128.3(2)
C4 Fe1 N1 39.5(2)
C2 Fe1 N1 69.1(2)
C3 Fe1 N1 68.5(2)
C4 N1 C1 104.3(4)
C4 N1 Fe1 69.6(3)
C1 N1 Fe1 68.5(3)
N1 C1 C2 111.9(5)
N1 C1 C11 122.5(5)
C2 C1 C11 125.6(5)
N1 C1 Fe1 71.6(3)
C2 C1 Fe1 70.7(3)
C11 C1 Fe1 125.9(4)
C12 C11 C1 127.8(5)
C12 C11 S1 110.0(4)
C1 C11 S1 122.2(4)
C11 C12 C13 113.7(5)
C14 C13 C12 113.1(5)
C13 C14 C15 128.4(5)
C13 C14 S1 110.6(4)
C15 C14 S1 120.9(4)
C11 S1 C14 92.5(3)
C16 C15 C14 129.4(6)
C16 C15 S2 109.7(5)
C14 C15 S2 120.8(4)
C15 C16 C17 113.3(6)
C18 C17 C16 112.9(6)
C17 C18 S2 112.2(5)
C18 S2 C15 91.9(3)
C3 C2 C1 105.5(5)
C3 C2 Fe1 70.1(3)
C1 C2 Fe1 68.4(3)
C2 C3 C4 106.9(5)
C2 C3 Fe1 69.9(3)
C4 C3 Fe1 69.4(3)
N1 C4 C3 111.4(5)
N1 C4 C41 121.6(5)
C3 C4 C41 127.0(5)
N1 C4 Fe1 70.9(3)
C3 C4 Fe1 70.2(3)
C41 C4 Fe1 126.4(4)
C42 C41 C4 130.5(5)
C42 C41 S3 110.6(4)
C4 C41 S3 119.0(4)
C41 C42 C43 113.4(5)
C44 C43 C42 113.6(5)
C43 C44 C45 130.1(5)
C43 C44 S3 109.8(4)
C45 C44 S3 120.1(4)
C41 S3 C44 92.7(3)
C46A C45 C46 100.3(12)
C46A C45 C44 130.1(11)
C46 C45 C44 128.7(7)
C46A C45 S4A 111.4(10)
C46 C45 S4A 18.9(6)
C44 C45 S4A 118.3(5)
C46A C45 S4 7.0(10)
C46 C45 S4 107.2(6)
C44 C45 S4 123.4(4)
S4A C45 S4 117.8(5)
C45 C46 C47 117.1(10)
C48 C47 C46 110.9(10)
C47 C48 S4 112.2(9)
C45 S4 C48 92.4(4)
C45 C46A C47A 114.4(17)
C48A C47A C46A 110.1(19)
C47A C48A S4A 113.2(16)
C45 S4A C48A 90.2(9)
C122 C121 C125 107.4(5)
C122 C121 C126 127.2(6)
C125 C121 C126 125.4(6)
C122 C121 Fe2 69.6(3)
C125 C121 Fe2 70.6(3)
C126 C121 Fe2 125.1(4)
C121 C122 C123 108.8(5)
C121 C122 C127 126.0(6)
C123 C122 C127 125.2(6)
C121 C122 Fe2 69.3(3)
C123 C122 Fe2 71.0(3)
C127 C122 Fe2 126.2(4)
C122 C123 C124 107.4(5)
C122 C123 C128 126.4(5)
C124 C123 C128 126.3(6)
C122 C123 Fe2 68.3(3)
C124 C123 Fe2 69.9(3)
C128 C123 Fe2 127.5(4)
C125 C124 C123 107.9(5)
C125 C124 C129 127.2(6)
C123 C124 C129 124.9(6)
C125 C124 Fe2 69.4(3)
C123 C124 Fe2 69.1(3)
C129 C124 Fe2 125.3(4)
C124 C125 C121 108.6(5)
C124 C125 C130 125.5(6)
C121 C125 C130 125.9(6)
C124 C125 Fe2 70.7(3)
C121 C125 Fe2 68.1(3)
C130 C125 Fe2 127.6(4)
C121 Fe2 C122 41.1(2)
C121 Fe2 C101 151.7(2)
C122 Fe2 C101 118.7(2)
C121 Fe2 C104 129.9(2)
C122 Fe2 C104 168.0(2)
C101 Fe2 C104 65.8(2)
C121 Fe2 C102 116.9(2)
C122 Fe2 C102 107.5(2)
C101 Fe2 C102 40.9(2)
C104 Fe2 C102 68.0(2)
C121 Fe2 C103 107.8(3)
C122 Fe2 C103 128.4(2)
C101 Fe2 C103 67.2(2)
C104 Fe2 C103 41.1(2)
C102 Fe2 C103 40.2(2)
C121 Fe2 C125 41.3(2)
C122 Fe2 C125 68.7(2)
C101 Fe2 C125 166.2(2)
C104 Fe2 C125 109.6(2)
C102 Fe2 C125 151.3(3)
C103 Fe2 C125 118.7(3)
C121 Fe2 C123 69.0(2)
C122 Fe2 C123 40.7(2)
C101 Fe2 C123 109.0(2)
C104 Fe2 C123 150.8(2)
C102 Fe2 C123 128.4(2)
C103 Fe2 C123 166.4(2)
C125 Fe2 C123 68.2(2)
C121 Fe2 N2 167.0(2)
C122 Fe2 N2 150.7(2)
C101 Fe2 N2 39.85(18)
C104 Fe2 N2 39.7(2)
C102 Fe2 N2 69.3(2)
C103 Fe2 N2 68.8(2)
C125 Fe2 N2 128.3(2)
C123 Fe2 N2 117.3(2)
C121 Fe2 C124 68.7(2)
C122 Fe2 C124 68.6(2)
C101 Fe2 C124 129.3(3)
C104 Fe2 C124 118.2(2)
C102 Fe2 C124 167.3(3)
C103 Fe2 C124 151.5(3)
C125 Fe2 C124 39.9(3)
C123 Fe2 C124 40.9(2)
N2 Fe2 C124 107.8(2)
C104 N2 C101 104.6(5)
C104 N2 Fe2 68.8(3)
C101 N2 Fe2 68.7(3)
N2 C101 C102 111.9(5)
N2 C101 C111 121.7(5)
C102 C101 C111 126.3(5)
N2 C101 Fe2 71.5(3)
C102 C101 Fe2 70.1(3)
C111 C101 Fe2 126.4(4)
C112 C111 C101 127.6(6)
C112 C111 S5 110.5(5)
C101 C111 S5 121.9(4)
C111 C112 C113 113.0(6)
C114 C113 C112 113.8(5)
C113 C114 C115 129.3(5)
C113 C114 S5 110.0(5)
C115 C114 S5 120.4(4)
C111 S5 C114 92.7(3)
C116 C115 C114 128.0(6)
C116 C115 S6 110.9(5)
C114 C115 S6 121.0(4)
C115 C116 C117 112.0(6)
C118 C117 C116 114.1(7)
C117 C118 S6 111.3(6)
C115 S6 C118 91.7(3)
C103 C102 C101 105.8(5)
C103 C102 Fe2 70.2(3)
C101 C102 Fe2 69.0(3)
C102 C103 C104 106.5(5)
C102 C103 Fe2 69.5(3)
C104 C103 Fe2 68.6(3)
N2 C104 C103 111.1(5)
N2 C104 C141 121.7(5)
C103 C104 C141 127.1(5)
N2 C104 Fe2 71.5(3)
C103 C104 Fe2 70.3(3)
C141 C104 Fe2 127.2(4)
C142 C141 C104 129.8(6)
C142 C141 S7 110.9(4)
C104 C141 S7 119.3(4)
C141 C142 C143 112.7(6)
C144 C143 C142 113.6(6)
C143 C144 C145 130.3(6)
C143 C144 S7 110.6(4)
C145 C144 S7 118.8(5)
C141 S7 C144 92.1(3)
C146 C145 C46C 109.6(15)
C146 C145 C144 125.3(9)
C46C C145 C144 124.8(11)
C146 C145 S8C 3.7(12)
C46C C145 S8C 107.8(10)
C144 C145 S8C 127.3(6)
C146 C145 S8 111.6(8)
C46C C145 S8 8.2(15)
C144 C145 S8 123.1(5)
S8C C145 S8 109.3(5)
C145 C146 C147 113.5(13)
C148 C147 C146 111.4(11)
C147 C148 S8 111.4(8)
C145 S8 C148 92.1(5)
C47C C46C C145 115.6(17)
C48C C47C C46C 110.1(17)
C47C C48C S8C 110.7(14)
C145 S8C C48C 95.4(8)
Cl1X C1X Cl2X 112.5(6)

loop_
_geom_bond_atom_site_label_1
_geom_bond_atom_site_label_2
_geom_bond_distance
C21 C22 1.417(8)
C21 C25 1.436(8)
C21 C26 1.491(8)
C21 Fe1 2.019(5)
C22 C23 1.428(8)
C22 C27 1.513(8)
C22 Fe1 2.024(5)
C23 C24 1.428(9)
C23 C28 1.507(9)
C23 Fe1 2.045(6)
C24 C25 1.415(8)
C24 C29 1.500(8)
C24 Fe1 2.035(5)
C25 C30 1.498(9)
C25 Fe1 2.034(6)
Fe1 C1 2.023(5)
Fe1 C4 2.045(5)
Fe1 C2 2.053(5)
Fe1 C3 2.057(6)
Fe1 N1 2.063(4)
N1 C4 1.389(7)
N1 C1 1.393(7)
C1 C2 1.424(7)
C1 C11 1.451(7)
C11 C12 1.379(7)
C11 S1 1.725(6)
C12 C13 1.403(8)
C13 C14 1.368(8)
C14 C15 1.439(8)
C14 S1 1.731(6)
C15 C16 1.385(8)
C15 S2 1.737(6)
C16 C17 1.412(8)
C17 C18 1.347(9)
C18 S2 1.718(7)
C2 C3 1.406(8)
C3 C4 1.417(7)
C4 C41 1.465(7)
C41 C42 1.366(7)
C41 S3 1.721(6)
C42 C43 1.403(8)
C43 C44 1.376(8)
C44 C45 1.443(8)
C44 S3 1.730(6)
C45 C46A 1.360(16)
C45 C46 1.379(11)
C45 S4A 1.711(9)
C45 S4 1.729(6)
C46 C47 1.391(13)
C47 C48 1.340(11)
C48 S4 1.732(10)
C46A C47A 1.39(2)
C47A C48A 1.366(17)
C48A S4A 1.725(17)
C121 C122 1.416(8)
C121 C125 1.432(8)
C121 C126 1.497(8)
C121 Fe2 2.015(6)
C122 C123 1.417(8)
C122 C127 1.509(8)
C122 Fe2 2.019(5)
C123 C124 1.441(8)
C123 C128 1.498(8)
C123 Fe2 2.055(5)
C124 C125 1.405(9)
C124 C129 1.506(8)
C124 Fe2 2.066(5)
C125 C130 1.507(8)
C125 Fe2 2.049(6)
Fe2 C101 2.023(5)
Fe2 C104 2.024(5)
Fe2 C102 2.038(6)
Fe2 C103 2.047(6)
Fe2 N2 2.059(5)
N2 C104 1.385(7)
N2 C101 1.392(6)
C101 C102 1.419(8)
C101 C111 1.447(8)
C111 C112 1.385(7)
C111 S5 1.720(6)
C112 C113 1.408(8)
C113 C114 1.374(8)
C114 C115 1.447(8)
C114 S5 1.739(6)
C115 C116 1.378(8)
C115 S6 1.719(6)
C116 C117 1.402(9)
C117 C118 1.342(9)
C118 S6 1.719(8)
C102 C103 1.405(8)
C103 C104 1.429(8)
C104 C141 1.457(7)
C141 C142 1.391(8)
C141 S7 1.732(6)
C142 C143 1.414(8)
C143 C144 1.378(9)
C144 C145 1.443(8)
C144 S7 1.743(6)
C145 C146 1.383(13)
C145 C46C 1.413(17)
C145 S8C 1.638(9)
C145 S8 1.665(7)
C146 C147 1.399(16)
C147 C148 1.363(13)
C148 S8 1.734(10)
C46C C47C 1.404(19)
C47C C48C 1.357(17)
C48C S8C 1.719(15)
C1X Cl1X 1.657(12)
C1X Cl2X 1.859(12)
